data_4086736
loop_
_publ_author_name
'Valadez, Travis N.'
'Norton, Jack R.'
'Neary, Michelle C.'
'Quinlivan, Patrick J.'

_publ_section_title
;
 Reaction of Cp*2Zr(2,3-dimethylbutadiene) with Isonitriles and CO
;
_journal_issue 18
_journal_name_full Organometallics
_journal_page_first 3163
_journal_paper_doi 10.1021/acs.organomet.6b00522
_journal_volume 35
_journal_year 2016
_chemical_formula_moiety 'C26 H40 Zr'
_chemical_formula_sum 'C26 H40 Zr'
_chemical_formula_weight 443.80
_space_group_crystal_system monoclinic
_space_group_IT_number 14
_space_group_name_Hall '-P 2yn'
_space_group_name_H-M_alt 'P 1 21/n 1'
_symmetry_space_group_name_Hall '-P 2yn'
_symmetry_space_group_name_H-M 'P 1 21/n 1'
_atom_sites_solution_hydrogens geom
_audit_creation_method SHELXL-2014/7
_cell_angle_alpha 90
_cell_angle_beta 95.4790(10)
_cell_angle_gamma 90
_cell_formula_units_Z 8
_cell_length_a 8.5133(4)
_cell_length_b 14.4869(6)
_cell_length_c 37.9647(17)
_cell_measurement_reflns_used 9995
_cell_measurement_temperature 130(2)
_cell_measurement_theta_max 30.60
_cell_measurement_theta_min 2.51
_cell_volume 4660.8(4)
_computing_cell_refinement 'Bruker SAINT'
_computing_data_collection 'Bruker APEX2'
_computing_data_reduction 'Bruker SAINT'
_computing_molecular_graphics 'Bruker SHELXTL'
_computing_publication_material 'Bruker SHELXTL'
_computing_structure_refinement 'SHELXL-2014/7 (Sheldrick, 2014)'
_computing_structure_solution 'SHELXS-97 (Sheldrick 2008)'
_diffrn_ambient_temperature 130(2)
_diffrn_measured_fraction_theta_full 1.000
_diffrn_measured_fraction_theta_max 0.998
_diffrn_measurement_device_type 'Bruker APEX-II CCD'
_diffrn_measurement_method '\f and \w scans'
_diffrn_radiation_type MoK\a
_diffrn_radiation_wavelength 0.71073
_diffrn_reflns_av_R_equivalents 0.0756
_diffrn_reflns_av_unetI/netI 0.0601
_diffrn_reflns_Laue_measured_fraction_full 1.000
_diffrn_reflns_Laue_measured_fraction_max 0.998
_diffrn_reflns_limit_h_max 12
_diffrn_reflns_limit_h_min -12
_diffrn_reflns_limit_k_max 20
_diffrn_reflns_limit_k_min -20
_diffrn_reflns_limit_l_max 54
_diffrn_reflns_limit_l_min -54
_diffrn_reflns_number 75699
_diffrn_reflns_point_group_measured_fraction_full 1.000
_diffrn_reflns_point_group_measured_fraction_max 0.998
_diffrn_reflns_theta_full 25.000
_diffrn_reflns_theta_max 30.637
_diffrn_reflns_theta_min 1.505
_exptl_absorpt_coefficient_mu 0.480
_exptl_absorpt_correction_T_max .7461
_exptl_absorpt_correction_T_min .6828
_exptl_absorpt_correction_type empirical
_exptl_absorpt_process_details sadabs
_exptl_crystal_colour yellow
_exptl_crystal_density_diffrn 1.265
_exptl_crystal_description plate
_exptl_crystal_F_000 1888
_exptl_crystal_size_max 0.220
_exptl_crystal_size_mid 0.170
_exptl_crystal_size_min 0.090
_refine_diff_density_max 0.601
_refine_diff_density_min -0.762
_refine_diff_density_rms 0.086
_refine_ls_extinction_method none
_refine_ls_goodness_of_fit_ref 1.012
_refine_ls_hydrogen_treatment constr
_refine_ls_matrix_type full
_refine_ls_number_parameters 511
_refine_ls_number_reflns 14356
_refine_ls_number_restraints 0
_refine_ls_restrained_S_all 1.012
_refine_ls_R_factor_all 0.0773
_refine_ls_R_factor_gt 0.0427
_refine_ls_shift/su_max 0.004
_refine_ls_shift/su_mean 0.000
_refine_ls_structure_factor_coef Fsqd
_refine_ls_weighting_details 'w=1/[\s^2^(Fo^2^)+(0.0370P)^2^+1.6609P] where P=(Fo^2^+2Fc^2^)/3'
_refine_ls_weighting_scheme calc
_refine_ls_wR_factor_gt 0.0840
_refine_ls_wR_factor_ref 0.0951
_reflns_Friedel_coverage 0.000
_reflns_number_gt 9967
_reflns_number_total 14356
_reflns_threshold_expression 'I > 2\s(I)'
_cod_data_source_file om6b00522_si_002.cif
_cod_data_source_block zrdiene
_cod_database_code 4086736
_shelx_shelxl_version_number 2014/7
_shelx_space_group_comment
; 
The symmetry employed for this shelxl refinement is uniquely defined 
by the following loop, which should always be used as a source of 
symmetry information in preference to the above space-group names. 
They are only intended as comments. 
;
_shelx_estimated_absorpt_t_min 0.902
_shelx_estimated_absorpt_t_max 0.958

loop_
_space_group_symop_operation_xyz
'x, y, z'
'-x+1/2, y+1/2, -z+1/2'
'-x, -y, -z'
'x-1/2, -y-1/2, z-1/2'

loop_
_atom_site_label
_atom_site_type_symbol
_atom_site_fract_x
_atom_site_fract_y
_atom_site_fract_z
_atom_site_U_iso_or_equiv
_atom_site_adp_type
_atom_site_occupancy
_atom_site_site_symmetry_order
_atom_site_calc_flag
_atom_site_refinement_flags_posn
_atom_site_refinement_flags_adp
Zr1 Zr 0.12943(2) 0.74267(2) 0.55709(2) 0.01498(5) Uani 1 1 d . .
Zr2 Zr 0.38151(2) 0.71829(2) 0.30816(2) 0.01549(5) Uani 1 1 d . .
C1 C 0.1035(3) 0.72299(17) 0.61627(6) 0.0243(5) Uani 1 1 d . .
H1A H 0.0190 0.7632 0.6239 0.029 Uiso 1 1 calc R U
H1B H 0.0781 0.6580 0.6214 0.029 Uiso 1 1 calc R U
C2 C 0.2619(3) 0.74978(16) 0.63473(6) 0.0252(5) Uani 1 1 d . .
C3 C 0.3932(3) 0.74856(15) 0.61757(6) 0.0235(5) Uani 1 1 d . .
C4 C 0.3867(2) 0.71956(16) 0.57915(6) 0.0208(5) Uani 1 1 d . .
H4A H 0.4165 0.6538 0.5772 0.025 Uiso 1 1 calc R U
H4B H 0.4590 0.7577 0.5663 0.025 Uiso 1 1 calc R U
C5 C 0.2641(4) 0.7723(2) 0.67366(7) 0.0399(7) Uani 1 1 d . .
H5A H 0.3614 0.8056 0.6815 0.060 Uiso 1 1 calc R U
H5B H 0.2594 0.7150 0.6872 0.060 Uiso 1 1 calc R U
H5C H 0.1727 0.8109 0.6775 0.060 Uiso 1 1 calc R U
C6 C 0.5568(3) 0.77047(18) 0.63516(7) 0.0308(6) Uani 1 1 d . .
H6A H 0.5478 0.7967 0.6587 0.046 Uiso 1 1 calc R U
H6B H 0.6085 0.8151 0.6207 0.046 Uiso 1 1 calc R U
H6C H 0.6196 0.7137 0.6375 0.046 Uiso 1 1 calc R U
C10 C -0.0339(3) 0.88930(15) 0.54889(7) 0.0228(5) Uani 1 1 d . .
C11 C 0.0377(3) 0.87797(15) 0.51685(6) 0.0227(5) Uani 1 1 d . .
C12 C 0.2029(3) 0.88815(14) 0.52478(6) 0.0202(5) Uani 1 1 d . .
C13 C 0.2327(2) 0.90989(14) 0.56127(6) 0.0190(4) Uani 1 1 d . .
C14 C 0.0867(3) 0.91007(14) 0.57623(6) 0.0200(5) Uani 1 1 d . .
C15 C -0.2068(3) 0.89098(18) 0.55352(8) 0.0382(7) Uani 1 1 d . .
H15A H -0.2342 0.9505 0.5636 0.057 Uiso 1 1 calc R U
H15B H -0.2317 0.8411 0.5695 0.057 Uiso 1 1 calc R U
H15C H -0.2675 0.8825 0.5305 0.057 Uiso 1 1 calc R U
C16 C -0.0468(3) 0.87811(18) 0.48018(7) 0.0375(7) Uani 1 1 d . .
H16A H -0.0573 0.9417 0.4715 0.056 Uiso 1 1 calc R U
H16B H -0.1518 0.8508 0.4808 0.056 Uiso 1 1 calc R U
H16C H 0.0138 0.8419 0.4644 0.056 Uiso 1 1 calc R U
C17 C 0.3259(3) 0.88630(18) 0.49900(7) 0.0349(6) Uani 1 1 d . .
H17A H 0.3738 0.9476 0.4978 0.052 Uiso 1 1 calc R U
H17B H 0.2767 0.8690 0.4755 0.052 Uiso 1 1 calc R U
H17C H 0.4075 0.8411 0.5068 0.052 Uiso 1 1 calc R U
C18 C 0.3862(3) 0.94436(16) 0.57883(7) 0.0292(6) Uani 1 1 d . .
H18A H 0.3953 1.0108 0.5745 0.044 Uiso 1 1 calc R U
H18B H 0.4734 0.9119 0.5691 0.044 Uiso 1 1 calc R U
H18C H 0.3905 0.9330 0.6044 0.044 Uiso 1 1 calc R U
C19 C 0.0613(3) 0.94291(18) 0.61267(7) 0.0339(6) Uani 1 1 d . .
H19A H 0.0456 1.0099 0.6123 0.051 Uiso 1 1 calc R U
H19B H 0.1539 0.9276 0.6290 0.051 Uiso 1 1 calc R U
H19C H -0.0322 0.9127 0.6206 0.051 Uiso 1 1 calc R U
C20 C -0.0713(3) 0.64598(15) 0.51900(6) 0.0208(5) Uani 1 1 d . .
C21 C 0.0718(3) 0.64072(15) 0.50267(6) 0.0207(5) Uani 1 1 d . .
C22 C 0.1832(3) 0.59167(15) 0.52579(6) 0.0209(5) Uani 1 1 d . .
C23 C 0.1089(3) 0.56606(14) 0.55630(6) 0.0208(5) Uani 1 1 d . .
C24 C -0.0481(3) 0.60039(15) 0.55213(6) 0.0209(5) Uani 1 1 d . .
C25 C -0.2293(3) 0.67715(17) 0.50191(7) 0.0309(6) Uani 1 1 d . .
H25A H -0.2987 0.6235 0.4976 0.046 Uiso 1 1 calc R U
H25B H -0.2154 0.7076 0.4794 0.046 Uiso 1 1 calc R U
H25C H -0.2767 0.7206 0.5176 0.046 Uiso 1 1 calc R U
C26 C 0.0976(3) 0.66375(17) 0.46491(6) 0.0313(6) Uani 1 1 d . .
H26A H 0.1213 0.6071 0.4523 0.047 Uiso 1 1 calc R U
H26B H 0.1862 0.7068 0.4646 0.047 Uiso 1 1 calc R U
H26C H 0.0020 0.6923 0.4532 0.047 Uiso 1 1 calc R U
C27 C 0.3441(3) 0.56503(18) 0.51662(7) 0.0329(6) Uani 1 1 d . .
H27A H 0.3345 0.5270 0.4952 0.049 Uiso 1 1 calc R U
H27B H 0.3983 0.5298 0.5362 0.049 Uiso 1 1 calc R U
H27C H 0.4048 0.6208 0.5125 0.049 Uiso 1 1 calc R U
C28 C 0.1811(3) 0.50803(17) 0.58631(7) 0.0327(6) Uani 1 1 d . .
H28A H 0.2308 0.4535 0.5769 0.049 Uiso 1 1 calc R U
H28B H 0.0988 0.4885 0.6011 0.049 Uiso 1 1 calc R U
H28C H 0.2609 0.5442 0.6006 0.049 Uiso 1 1 calc R U
C29 C -0.1741(3) 0.58525(17) 0.57660(7) 0.0293(5) Uani 1 1 d . .
H29A H -0.2336 0.5293 0.5695 0.044 Uiso 1 1 calc R U
H29B H -0.2458 0.6383 0.5753 0.044 Uiso 1 1 calc R U
H29C H -0.1253 0.5783 0.6009 0.044 Uiso 1 1 calc R U
C31 C 0.3508(3) 0.71301(17) 0.36750(6) 0.0255(5) Uani 1 1 d . .
H31A H 0.2628 0.7534 0.3732 0.031 Uiso 1 1 calc R U
H31B H 0.3288 0.6492 0.3749 0.031 Uiso 1 1 calc R U
C32 C 0.5052(3) 0.74683(16) 0.38571(6) 0.0244(5) Uani 1 1 d . .
C33 C 0.6390(3) 0.74569(16) 0.36950(6) 0.0240(5) Uani 1 1 d . .
C34 C 0.6385(3) 0.71072(16) 0.33186(6) 0.0214(5) Uani 1 1 d . .
H34A H 0.6776 0.6464 0.3316 0.026 Uiso 1 1 calc R U
H34B H 0.7064 0.7498 0.3182 0.026 Uiso 1 1 calc R U
C35 C 0.4985(4) 0.7755(2) 0.42415(7) 0.0386(7) Uani 1 1 d . .
H35A H 0.5985 0.8047 0.4330 0.058 Uiso 1 1 calc R U
H35B H 0.4809 0.7208 0.4385 0.058 Uiso 1 1 calc R U
H35C H 0.4119 0.8194 0.4257 0.058 Uiso 1 1 calc R U
C36 C 0.8003(3) 0.77245(19) 0.38700(7) 0.0348(6) Uani 1 1 d . .
H36A H 0.7896 0.7962 0.4108 0.052 Uiso 1 1 calc R U
H36B H 0.8463 0.8203 0.3729 0.052 Uiso 1 1 calc R U
H36C H 0.8693 0.7181 0.3886 0.052 Uiso 1 1 calc R U
C40 C 0.4349(3) 0.85701(15) 0.26999(6) 0.0218(5) Uani 1 1 d . .
C41 C 0.2707(3) 0.83902(15) 0.26347(6) 0.0219(5) Uani 1 1 d . .
C42 C 0.2014(2) 0.85589(15) 0.29533(6) 0.0214(5) Uani 1 1 d . .
C43 C 0.3209(3) 0.88808(15) 0.32099(6) 0.0208(5) Uani 1 1 d . .
C44 C 0.4646(3) 0.88899(15) 0.30516(6) 0.0203(5) Uani 1 1 d . .
C45 C 0.5537(3) 0.85092(18) 0.24315(7) 0.0353(6) Uani 1 1 d . .
H45A H 0.5790 0.9132 0.2353 0.053 Uiso 1 1 calc R U
H45B H 0.5095 0.8146 0.2228 0.053 Uiso 1 1 calc R U
H45C H 0.6499 0.8210 0.2539 0.053 Uiso 1 1 calc R U
C46 C 0.1848(3) 0.82555(18) 0.22742(7) 0.0361(6) Uani 1 1 d . .
H46A H 0.1765 0.8848 0.2149 0.054 Uiso 1 1 calc R U
H46B H 0.0789 0.8014 0.2298 0.054 Uiso 1 1 calc R U
H46C H 0.2431 0.7817 0.2140 0.054 Uiso 1 1 calc R U
C47 C 0.0291(3) 0.84900(19) 0.30095(8) 0.0365(6) Uani 1 1 d . .
H47A H -0.0098 0.9097 0.3075 0.055 Uiso 1 1 calc R U
H47B H 0.0155 0.8048 0.3200 0.055 Uiso 1 1 calc R U
H47C H -0.0306 0.8280 0.2791 0.055 Uiso 1 1 calc R U
C48 C 0.2953(3) 0.92991(18) 0.35623(7) 0.0330(6) Uani 1 1 d . .
H48A H 0.2804 0.9967 0.3535 0.049 Uiso 1 1 calc R U
H48B H 0.3874 0.9177 0.3731 0.049 Uiso 1 1 calc R U
H48C H 0.2013 0.9025 0.3650 0.049 Uiso 1 1 calc R U
C49 C 0.6159(3) 0.93235(17) 0.32106(7) 0.0318(6) Uani 1 1 d . .
H49A H 0.6094 0.9995 0.3183 0.048 Uiso 1 1 calc R U
H49B H 0.7044 0.9088 0.3089 0.048 Uiso 1 1 calc R U
H49C H 0.6325 0.9169 0.3463 0.048 Uiso 1 1 calc R U
C50 C 0.4583(3) 0.56084(16) 0.28465(7) 0.0255(5) Uani 1 1 d . .
C51 C 0.3840(3) 0.54309(15) 0.31574(6) 0.0244(5) Uani 1 1 d . .
C52 C 0.2235(3) 0.56863(15) 0.30904(6) 0.0230(5) Uani 1 1 d . .
C53 C 0.1991(3) 0.60206(15) 0.27396(6) 0.0214(5) Uani 1 1 d . .
C54 C 0.3449(3) 0.59780(15) 0.25881(6) 0.0239(5) Uani 1 1 d . .
C55 C 0.6230(3) 0.5332(2) 0.27776(8) 0.0418(7) Uani 1 1 d . .
H55A H 0.6185 0.4784 0.2626 0.063 Uiso 1 1 calc R U
H55B H 0.6846 0.5194 0.3003 0.063 Uiso 1 1 calc R U
H55C H 0.6730 0.5840 0.2659 0.063 Uiso 1 1 calc R U
C56 C 0.4597(3) 0.49787(18) 0.34879(7) 0.0381(7) Uani 1 1 d . .
H56A H 0.5183 0.4431 0.3424 0.057 Uiso 1 1 calc R U
H56B H 0.3778 0.4796 0.3639 0.057 Uiso 1 1 calc R U
H56C H 0.5323 0.5415 0.3616 0.057 Uiso 1 1 calc R U
C57 C 0.0949(3) 0.55447(19) 0.33312(7) 0.0357(6) Uani 1 1 d . .
H57A H 0.0507 0.4923 0.3296 0.054 Uiso 1 1 calc R U
H57B H 0.0116 0.6004 0.3277 0.054 Uiso 1 1 calc R U
H57C H 0.1389 0.5615 0.3578 0.054 Uiso 1 1 calc R U
C58 C 0.0382(3) 0.61955(17) 0.25462(7) 0.0327(6) Uani 1 1 d . .
H58A H -0.0197 0.5612 0.2517 0.049 Uiso 1 1 calc R U
H58B H 0.0506 0.6462 0.2313 0.049 Uiso 1 1 calc R U
H58C H -0.0206 0.6626 0.2683 0.049 Uiso 1 1 calc R U
C59 C 0.3702(3) 0.60954(18) 0.22030(7) 0.0369(6) Uani 1 1 d . .
H59A H 0.3906 0.5492 0.2100 0.055 Uiso 1 1 calc R U
H59B H 0.4608 0.6502 0.2182 0.055 Uiso 1 1 calc R U
H59C H 0.2756 0.6368 0.2077 0.055 Uiso 1 1 calc R U

loop_
_atom_site_aniso_label
_atom_site_aniso_U_11
_atom_site_aniso_U_22
_atom_site_aniso_U_33
_atom_site_aniso_U_23
_atom_site_aniso_U_13
_atom_site_aniso_U_12
Zr1 0.01241(10) 0.01546(11) 0.01684(11) -0.00034(7) 0.00025(8) -0.00065(7)
Zr2 0.01187(10) 0.01845(11) 0.01586(11) -0.00081(8) -0.00016(7) -0.00058(8)
C1 0.0233(12) 0.0275(13) 0.0226(12) -0.0012(10) 0.0052(10) -0.0038(9)
C2 0.0301(14) 0.0277(13) 0.0174(12) 0.0010(9) 0.0006(10) -0.0045(10)
C3 0.0251(13) 0.0244(13) 0.0198(12) 0.0034(9) -0.0039(10) -0.0018(9)
C4 0.0150(11) 0.0245(12) 0.0223(12) -0.0007(9) -0.0005(9) 0.0003(8)
C5 0.0415(17) 0.0605(19) 0.0176(13) -0.0029(12) 0.0022(12) -0.0104(14)
C6 0.0266(13) 0.0375(14) 0.0258(14) 0.0032(11) -0.0097(11) -0.0040(11)
C10 0.0150(11) 0.0156(11) 0.0370(14) 0.0016(9) -0.0008(10) 0.0004(8)
C11 0.0256(12) 0.0146(11) 0.0266(12) 0.0020(9) -0.0037(10) -0.0023(9)
C12 0.0232(11) 0.0149(10) 0.0229(12) 0.0015(8) 0.0044(9) -0.0025(8)
C13 0.0154(10) 0.0125(10) 0.0285(13) -0.0024(8) -0.0003(9) -0.0007(8)
C14 0.0219(11) 0.0156(11) 0.0229(12) -0.0025(9) 0.0050(9) 0.0024(8)
C15 0.0189(12) 0.0315(14) 0.064(2) 0.0017(13) 0.0034(12) 0.0046(10)
C16 0.0532(18) 0.0248(13) 0.0303(14) 0.0057(11) -0.0182(13) -0.0050(12)
C17 0.0424(16) 0.0302(14) 0.0348(15) 0.0011(11) 0.0177(12) -0.0066(11)
C18 0.0217(12) 0.0226(12) 0.0423(16) -0.0050(11) -0.0019(11) -0.0044(9)
C19 0.0401(15) 0.0308(14) 0.0324(15) -0.0092(11) 0.0116(12) 0.0047(11)
C20 0.0191(11) 0.0159(10) 0.0261(12) -0.0014(9) -0.0040(9) -0.0034(8)
C21 0.0231(11) 0.0166(11) 0.0213(12) -0.0041(8) -0.0028(9) -0.0038(8)
C22 0.0189(11) 0.0170(11) 0.0265(12) -0.0077(9) 0.0007(9) -0.0015(8)
C23 0.0206(11) 0.0148(10) 0.0262(12) 0.0003(9) -0.0019(9) 0.0000(8)
C24 0.0185(11) 0.0163(11) 0.0276(12) 0.0009(9) 0.0011(9) -0.0046(8)
C25 0.0231(12) 0.0250(13) 0.0419(15) 0.0042(11) -0.0110(11) -0.0042(10)
C26 0.0420(15) 0.0283(13) 0.0234(13) -0.0047(10) 0.0019(11) -0.0053(11)
C27 0.0219(13) 0.0334(14) 0.0442(16) -0.0133(12) 0.0072(11) 0.0022(10)
C28 0.0331(14) 0.0255(13) 0.0376(15) 0.0073(11) -0.0060(12) 0.0040(10)
C29 0.0234(13) 0.0293(13) 0.0357(15) 0.0015(11) 0.0062(11) -0.0058(10)
C31 0.0254(12) 0.0293(13) 0.0222(12) 0.0005(10) 0.0042(10) 0.0000(10)
C32 0.0282(13) 0.0282(13) 0.0162(12) 0.0010(9) -0.0009(10) -0.0001(9)
C33 0.0237(13) 0.0268(13) 0.0199(12) 0.0008(9) -0.0062(10) 0.0005(9)
C34 0.0163(11) 0.0255(12) 0.0223(12) -0.0056(9) 0.0005(9) 0.0021(8)
C35 0.0472(18) 0.0500(17) 0.0183(13) -0.0012(12) 0.0023(12) 0.0000(13)
C36 0.0311(15) 0.0418(16) 0.0288(14) -0.0034(12) -0.0105(11) -0.0014(11)
C40 0.0259(12) 0.0176(11) 0.0230(12) -0.0001(9) 0.0075(9) -0.0022(9)
C41 0.0260(12) 0.0174(11) 0.0213(12) 0.0038(9) -0.0032(9) -0.0028(9)
C42 0.0136(10) 0.0221(11) 0.0282(12) 0.0040(9) 0.0004(9) 0.0033(8)
C43 0.0213(11) 0.0215(11) 0.0196(12) 0.0006(9) 0.0031(9) 0.0027(9)
C44 0.0186(11) 0.0171(11) 0.0251(12) -0.0027(9) 0.0020(9) 0.0000(8)
C45 0.0429(16) 0.0286(14) 0.0378(15) -0.0023(11) 0.0220(13) -0.0064(11)
C46 0.0533(18) 0.0256(13) 0.0265(14) 0.0036(11) -0.0125(12) -0.0037(12)
C47 0.0161(12) 0.0382(15) 0.0556(18) 0.0078(13) 0.0049(12) 0.0036(10)
C48 0.0419(16) 0.0292(14) 0.0286(14) -0.0059(11) 0.0078(12) 0.0110(11)
C49 0.0225(12) 0.0253(13) 0.0464(17) -0.0090(11) -0.0036(11) -0.0045(10)
C50 0.0207(12) 0.0212(12) 0.0340(14) -0.0092(10) -0.0010(10) -0.0004(9)
C51 0.0269(12) 0.0178(11) 0.0270(13) 0.0018(9) -0.0056(10) 0.0010(9)
C52 0.0218(12) 0.0203(11) 0.0260(12) 0.0048(9) -0.0028(9) -0.0051(9)
C53 0.0196(11) 0.0183(11) 0.0246(12) 0.0025(9) -0.0066(9) -0.0059(8)
C54 0.0278(12) 0.0200(11) 0.0231(12) -0.0048(9) -0.0008(10) -0.0051(9)
C55 0.0272(14) 0.0389(16) 0.059(2) -0.0229(14) 0.0030(13) 0.0054(11)
C56 0.0413(16) 0.0299(14) 0.0396(16) 0.0072(12) -0.0140(13) 0.0051(12)
C57 0.0316(14) 0.0386(15) 0.0372(16) 0.0109(12) 0.0051(12) -0.0109(11)
C58 0.0274(13) 0.0285(13) 0.0389(15) 0.0060(11) -0.0136(11) -0.0075(10)
C59 0.0527(18) 0.0314(14) 0.0276(14) -0.0093(11) 0.0087(13) -0.0086(12)

loop_
_atom_type_symbol
_atom_type_description
_atom_type_scat_dispersion_real
_atom_type_scat_dispersion_imag
_atom_type_scat_source
C C 0.0033 0.0016 'International Tables Vol C Tables 4.2.6.8 and 6.1.1.4'
H H 0.0000 0.0000 'International Tables Vol C Tables 4.2.6.8 and 6.1.1.4'
Zr Zr -2.9673 0.5597 'International Tables Vol C Tables 4.2.6.8 and 6.1.1.4'

loop_
_geom_angle_atom_site_label_1
_geom_angle_atom_site_label_2
_geom_angle_atom_site_label_3
_geom_angle
C4 Zr1 C1 78.60(8)
C4 Zr1 C10 131.22(8)
C1 Zr1 C10 96.95(8)
C4 Zr1 C12 91.53(8)
C1 Zr1 C12 128.69(8)
C10 Zr1 C12 53.56(7)
C4 Zr1 C21 108.34(8)
C1 Zr1 C21 133.79(8)
C10 Zr1 C21 108.92(7)
C12 Zr1 C21 97.25(7)
C4 Zr1 C20 133.78(8)
C1 Zr1 C20 111.40(8)
C10 Zr1 C20 93.47(7)
C12 Zr1 C20 111.32(7)
C21 Zr1 C20 32.36(7)
C4 Zr1 C22 80.65(7)
C1 Zr1 C22 112.80(8)
C10 Zr1 C22 141.24(8)
C12 Zr1 C22 114.96(7)
C21 Zr1 C22 32.32(7)
C20 Zr1 C22 53.50(7)
C4 Zr1 C24 116.56(8)
C1 Zr1 C24 81.96(8)
C10 Zr1 C24 110.65(7)
C12 Zr1 C24 143.50(7)
C21 Zr1 C24 53.52(7)
C20 Zr1 C24 32.27(7)
C22 Zr1 C24 53.45(7)
C4 Zr1 C11 123.77(8)
C1 Zr1 C11 128.78(8)
C10 Zr1 C11 32.34(8)
C12 Zr1 C11 32.24(7)
C21 Zr1 C11 86.33(7)
C20 Zr1 C11 86.13(7)
C22 Zr1 C11 115.88(7)
C24 Zr1 C11 115.43(7)
C4 Zr1 C23 85.42(8)
C1 Zr1 C23 82.80(8)
C10 Zr1 C23 142.80(7)
C12 Zr1 C23 147.11(7)
C21 Zr1 C23 53.47(7)
C20 Zr1 C23 53.43(7)
C22 Zr1 C23 32.25(7)
C24 Zr1 C23 32.25(7)
C11 Zr1 C23 137.75(7)
C4 Zr1 C14 101.00(8)
C1 Zr1 C14 79.09(8)
C10 Zr1 C14 32.28(7)
C12 Zr1 C14 53.32(7)
C21 Zr1 C14 139.05(7)
C20 Zr1 C14 125.02(7)
C22 Zr1 C14 168.01(7)
C24 Zr1 C14 133.21(7)
C11 Zr1 C14 53.31(7)
C23 Zr1 C14 159.11(7)
C4 Zr1 C13 78.83(7)
C1 Zr1 C13 96.93(8)
C10 Zr1 C13 53.23(7)
C12 Zr1 C13 32.17(7)
C21 Zr1 C13 129.26(7)
C20 Zr1 C13 139.26(7)
C22 Zr1 C13 139.41(7)
C24 Zr1 C13 163.73(7)
C11 Zr1 C13 53.13(7)
C23 Zr1 C13 163.96(7)
C14 Zr1 C13 31.95(7)
C34 Zr2 C31 78.84(8)
C34 Zr2 C42 130.68(8)
C31 Zr2 C42 95.25(8)
C34 Zr2 C40 92.63(8)
C31 Zr2 C40 128.99(8)
C42 Zr2 C40 53.59(7)
C34 Zr2 C52 116.08(8)
C31 Zr2 C52 81.34(8)
C42 Zr2 C52 111.14(7)
C40 Zr2 C52 143.23(7)
C34 Zr2 C41 124.95(8)
C31 Zr2 C41 127.29(8)
C42 Zr2 C41 32.33(7)
C40 Zr2 C41 32.34(7)
C52 Zr2 C41 115.37(7)
C34 Zr2 C51 84.88(8)
C31 Zr2 C51 81.77(8)
C42 Zr2 C51 143.31(7)
C40 Zr2 C51 148.12(8)
C52 Zr2 C51 32.18(7)
C41 Zr2 C51 138.93(7)
C34 Zr2 C50 80.08(7)
C31 Zr2 C50 111.72(8)
C42 Zr2 C50 143.60(8)
C40 Zr2 C50 116.13(8)
C52 Zr2 C50 53.11(8)
C41 Zr2 C50 118.00(8)
C51 Zr2 C50 32.13(8)
C34 Zr2 C54 107.49(8)
C31 Zr2 C54 132.79(8)
C42 Zr2 C54 111.52(8)
C40 Zr2 C54 97.91(7)
C52 Zr2 C54 53.32(8)
C41 Zr2 C54 88.23(7)
C51 Zr2 C54 53.38(7)
C50 Zr2 C54 32.11(7)
C34 Zr2 C53 132.79(8)
C31 Zr2 C53 110.86(8)
C42 Zr2 C53 95.36(7)
C40 Zr2 C53 111.31(7)
C52 Zr2 C53 32.11(7)
C41 Zr2 C53 86.89(7)
C51 Zr2 C53 53.23(7)
C50 Zr2 C53 53.04(7)
C54 Zr2 C53 32.18(7)
C34 Zr2 C43 99.97(8)
C31 Zr2 C43 78.58(8)
C42 Zr2 C43 32.27(7)
C40 Zr2 C43 53.25(7)
C52 Zr2 C43 134.01(7)
C41 Zr2 C43 53.29(7)
C51 Zr2 C43 158.38(8)
C50 Zr2 C43 169.36(8)
C54 Zr2 C43 141.21(7)
C53 Zr2 C43 127.09(7)
C34 Zr2 C44 78.88(8)
C31 Zr2 C44 97.63(8)
C42 Zr2 C44 53.15(7)
C40 Zr2 C44 32.03(7)
C52 Zr2 C44 164.22(7)
C41 Zr2 C44 53.07(7)
C51 Zr2 C44 163.52(7)
C50 Zr2 C44 139.46(8)
C54 Zr2 C44 129.57(7)
C53 Zr2 C44 139.88(7)
C43 Zr2 C44 31.88(7)
C2 C1 Zr1 104.88(15)
C2 C1 H1A 110.8
Zr1 C1 H1A 110.8
C2 C1 H1B 110.8
Zr1 C1 H1B 110.8
H1A C1 H1B 108.8
C3 C2 C1 121.2(2)
C3 C2 C5 122.9(2)
C1 C2 C5 115.8(2)
C2 C3 C4 121.0(2)
C2 C3 C6 123.6(2)
C4 C3 C6 115.4(2)
C3 C4 Zr1 104.88(15)
C3 C4 H4A 110.8
Zr1 C4 H4A 110.8
C3 C4 H4B 110.8
Zr1 C4 H4B 110.8
H4A C4 H4B 108.8
C2 C5 H5A 109.5
C2 C5 H5B 109.5
H5A C5 H5B 109.5
C2 C5 H5C 109.5
H5A C5 H5C 109.5
H5B C5 H5C 109.5
C3 C6 H6A 109.5
C3 C6 H6B 109.5
H6A C6 H6B 109.5
C3 C6 H6C 109.5
H6A C6 H6C 109.5
H6B C6 H6C 109.5
C14 C10 C11 108.12(19)
C14 C10 C15 124.0(2)
C11 C10 C15 127.5(2)
C14 C10 Zr1 74.87(12)
C11 C10 Zr1 74.57(13)
C15 C10 Zr1 122.08(15)
C12 C11 C10 107.7(2)
C12 C11 C16 124.9(2)
C10 C11 C16 125.9(2)
C12 C11 Zr1 73.33(12)
C10 C11 Zr1 73.09(12)
C16 C11 Zr1 130.13(15)
C11 C12 C13 108.1(2)
C11 C12 C17 126.9(2)
C13 C12 C17 124.7(2)
C11 C12 Zr1 74.43(12)
C13 C12 Zr1 75.10(12)
C17 C12 Zr1 121.22(15)
C14 C13 C12 108.06(18)
C14 C13 C18 125.7(2)
C12 C13 C18 125.2(2)
C14 C13 Zr1 73.67(12)
C12 C13 Zr1 72.74(12)
C18 C13 Zr1 128.32(15)
C13 C14 C10 107.90(19)
C13 C14 C19 125.5(2)
C10 C14 C19 125.8(2)
C13 C14 Zr1 74.39(12)
C10 C14 Zr1 72.85(12)
C19 C14 Zr1 126.74(16)
C10 C15 H15A 109.5
C10 C15 H15B 109.5
H15A C15 H15B 109.5
C10 C15 H15C 109.5
H15A C15 H15C 109.5
H15B C15 H15C 109.5
C11 C16 H16A 109.5
C11 C16 H16B 109.5
H16A C16 H16B 109.5
C11 C16 H16C 109.5
H16A C16 H16C 109.5
H16B C16 H16C 109.5
C12 C17 H17A 109.5
C12 C17 H17B 109.5
H17A C17 H17B 109.5
C12 C17 H17C 109.5
H17A C17 H17C 109.5
H17B C17 H17C 109.5
C13 C18 H18A 109.5
C13 C18 H18B 109.5
H18A C18 H18B 109.5
C13 C18 H18C 109.5
H18A C18 H18C 109.5
H18B C18 H18C 109.5
C14 C19 H19A 109.5
C14 C19 H19B 109.5
H19A C19 H19B 109.5
C14 C19 H19C 109.5
H19A C19 H19C 109.5
H19B C19 H19C 109.5
C24 C20 C21 108.03(19)
C24 C20 C25 124.4(2)
C21 C20 C25 126.6(2)
C24 C20 Zr1 73.96(12)
C21 C20 Zr1 73.78(12)
C25 C20 Zr1 127.04(15)
C22 C21 C20 107.9(2)
C22 C21 C26 123.3(2)
C20 C21 C26 127.7(2)
C22 C21 Zr1 73.94(12)
C20 C21 Zr1 73.86(12)
C26 C21 Zr1 127.45(15)
C21 C22 C23 108.18(19)
C21 C22 C27 123.9(2)
C23 C22 C27 127.7(2)
C21 C22 Zr1 73.74(12)
C23 C22 Zr1 74.38(12)
C27 C22 Zr1 122.58(15)
C22 C23 C24 107.74(19)
C22 C23 C28 125.7(2)
C24 C23 C28 126.4(2)
C22 C23 Zr1 73.37(12)
C24 C23 Zr1 73.41(12)
C28 C23 Zr1 121.87(15)
C20 C24 C23 108.2(2)
C20 C24 C29 124.8(2)
C23 C24 C29 126.9(2)
C20 C24 Zr1 73.77(12)
C23 C24 Zr1 74.35(12)
C29 C24 Zr1 121.71(15)
C20 C25 H25A 109.5
C20 C25 H25B 109.5
H25A C25 H25B 109.5
C20 C25 H25C 109.5
H25A C25 H25C 109.5
H25B C25 H25C 109.5
C21 C26 H26A 109.5
C21 C26 H26B 109.5
H26A C26 H26B 109.5
C21 C26 H26C 109.5
H26A C26 H26C 109.5
H26B C26 H26C 109.5
C22 C27 H27A 109.5
C22 C27 H27B 109.5
H27A C27 H27B 109.5
C22 C27 H27C 109.5
H27A C27 H27C 109.5
H27B C27 H27C 109.5
C23 C28 H28A 109.5
C23 C28 H28B 109.5
H28A C28 H28B 109.5
C23 C28 H28C 109.5
H28A C28 H28C 109.5
H28B C28 H28C 109.5
C24 C29 H29A 109.5
C24 C29 H29B 109.5
H29A C29 H29B 109.5
C24 C29 H29C 109.5
H29A C29 H29C 109.5
H29B C29 H29C 109.5
C32 C31 Zr2 105.29(15)
C32 C31 H31A 110.7
Zr2 C31 H31A 110.7
C32 C31 H31B 110.7
Zr2 C31 H31B 110.7
H31A C31 H31B 108.8
C33 C32 C31 121.7(2)
C33 C32 C35 123.5(2)
C31 C32 C35 114.7(2)
C32 C33 C34 120.6(2)
C32 C33 C36 124.5(2)
C34 C33 C36 114.8(2)
C33 C34 Zr2 105.76(14)
C33 C34 H34A 110.6
Zr2 C34 H34A 110.6
C33 C34 H34B 110.6
Zr2 C34 H34B 110.6
H34A C34 H34B 108.7
C32 C35 H35A 109.5
C32 C35 H35B 109.5
H35A C35 H35B 109.5
C32 C35 H35C 109.5
H35A C35 H35C 109.5
H35B C35 H35C 109.5
C33 C36 H36A 109.5
C33 C36 H36B 109.5
H36A C36 H36B 109.5
C33 C36 H36C 109.5
H36A C36 H36C 109.5
H36B C36 H36C 109.5
C44 C40 C41 108.0(2)
C44 C40 C45 126.0(2)
C41 C40 C45 125.8(2)
C44 C40 Zr2 75.30(13)
C41 C40 Zr2 74.22(12)
C45 C40 Zr2 120.49(16)
C42 C41 C40 107.61(19)
C42 C41 C46 126.5(2)
C40 C41 C46 124.6(2)
C42 C41 Zr2 73.05(12)
C40 C41 Zr2 73.44(12)
C46 C41 Zr2 129.30(15)
C41 C42 C43 108.27(19)
C41 C42 C47 126.9(2)
C43 C42 C47 124.7(2)
C41 C42 Zr2 74.62(12)
C43 C42 Zr2 75.26(12)
C47 C42 Zr2 120.02(16)
C44 C43 C42 107.7(2)
C44 C43 C48 125.4(2)
C42 C43 C48 126.0(2)
C44 C43 Zr2 74.38(12)
C42 C43 Zr2 72.48(12)
C48 C43 Zr2 127.11(16)
C40 C44 C43 108.33(19)
C40 C44 C49 125.8(2)
C43 C44 C49 125.1(2)
C40 C44 Zr2 72.67(12)
C43 C44 Zr2 73.74(12)
C49 C44 Zr2 127.59(15)
C40 C45 H45A 109.5
C40 C45 H45B 109.5
H45A C45 H45B 109.5
C40 C45 H45C 109.5
H45A C45 H45C 109.5
H45B C45 H45C 109.5
C41 C46 H46A 109.5
C41 C46 H46B 109.5
H46A C46 H46B 109.5
C41 C46 H46C 109.5
H46A C46 H46C 109.5
H46B C46 H46C 109.5
C42 C47 H47A 109.5
C42 C47 H47B 109.5
H47A C47 H47B 109.5
C42 C47 H47C 109.5
H47A C47 H47C 109.5
H47B C47 H47C 109.5
C43 C48 H48A 109.5
C43 C48 H48B 109.5
H48A C48 H48B 109.5
C43 C48 H48C 109.5
H48A C48 H48C 109.5
H48B C48 H48C 109.5
C44 C49 H49A 109.5
C44 C49 H49B 109.5
H49A C49 H49B 109.5
C44 C49 H49C 109.5
H49A C49 H49C 109.5
H49B C49 H49C 109.5
C51 C50 C54 108.5(2)
C51 C50 C55 126.5(2)
C54 C50 C55 124.4(2)
C51 C50 Zr2 73.82(13)
C54 C50 Zr2 73.98(13)
C55 C50 Zr2 124.84(16)
C50 C51 C52 107.7(2)
C50 C51 C56 125.8(2)
C52 C51 C56 126.4(2)
C50 C51 Zr2 74.05(13)
C52 C51 Zr2 73.89(13)
C56 C51 Zr2 121.65(16)
C53 C52 C51 108.1(2)
C53 C52 C57 124.7(2)
C51 C52 C57 126.9(2)
C53 C52 Zr2 74.14(12)
C51 C52 Zr2 73.93(13)
C57 C52 Zr2 122.55(17)
C52 C53 C54 108.19(19)
C52 C53 C58 124.0(2)
C54 C53 C58 126.7(2)
C52 C53 Zr2 73.75(12)
C54 C53 Zr2 73.89(12)
C58 C53 Zr2 127.86(16)
C50 C54 C53 107.5(2)
C50 C54 C59 124.3(2)
C53 C54 C59 126.9(2)
C50 C54 Zr2 73.91(13)
C53 C54 Zr2 73.94(13)
C59 C54 Zr2 127.93(16)
C50 C55 H55A 109.5
C50 C55 H55B 109.5
H55A C55 H55B 109.5
C50 C55 H55C 109.5
H55A C55 H55C 109.5
H55B C55 H55C 109.5
C51 C56 H56A 109.5
C51 C56 H56B 109.5
H56A C56 H56B 109.5
C51 C56 H56C 109.5
H56A C56 H56C 109.5
H56B C56 H56C 109.5
C52 C57 H57A 109.5
C52 C57 H57B 109.5
H57A C57 H57B 109.5
C52 C57 H57C 109.5
H57A C57 H57C 109.5
H57B C57 H57C 109.5
C53 C58 H58A 109.5
C53 C58 H58B 109.5
H58A C58 H58B 109.5
C53 C58 H58C 109.5
H58A C58 H58C 109.5
H58B C58 H58C 109.5
C54 C59 H59A 109.5
C54 C59 H59B 109.5
H59A C59 H59B 109.5
C54 C59 H59C 109.5
H59A C59 H59C 109.5
H59B C59 H59C 109.5

loop_
_geom_bond_atom_site_label_1
_geom_bond_atom_site_label_2
_geom_bond_distance
Zr1 C4 2.294(2)
Zr1 C1 2.296(2)
Zr1 C10 2.542(2)
Zr1 C12 2.546(2)
Zr1 C21 2.549(2)
Zr1 C20 2.550(2)
Zr1 C22 2.551(2)
Zr1 C24 2.552(2)
Zr1 C11 2.561(2)
Zr1 C23 2.564(2)
Zr1 C14 2.568(2)
Zr1 C13 2.577(2)
Zr2 C34 2.287(2)
Zr2 C31 2.294(2)
Zr2 C42 2.534(2)
Zr2 C40 2.544(2)
Zr2 C52 2.554(2)
Zr2 C41 2.554(2)
Zr2 C51 2.554(2)
Zr2 C50 2.557(2)
Zr2 C54 2.558(2)
Zr2 C53 2.559(2)
Zr2 C43 2.570(2)
Zr2 C44 2.578(2)
C1 C2 1.510(3)
C1 H1A 0.9900
C1 H1B 0.9900
C2 C3 1.346(3)
C2 C5 1.512(3)
C3 C4 1.514(3)
C3 C6 1.520(3)
C4 H4A 0.9900
C4 H4B 0.9900
C5 H5A 0.9800
C5 H5B 0.9800
C5 H5C 0.9800
C6 H6A 0.9800
C6 H6B 0.9800
C6 H6C 0.9800
C10 C14 1.421(3)
C10 C11 1.421(3)
C10 C15 1.499(3)
C11 C12 1.418(3)
C11 C16 1.505(3)
C12 C13 1.420(3)
C12 C17 1.500(3)
C13 C14 1.416(3)
C13 C18 1.495(3)
C14 C19 1.498(3)
C15 H15A 0.9800
C15 H15B 0.9800
C15 H15C 0.9800
C16 H16A 0.9800
C16 H16B 0.9800
C16 H16C 0.9800
C17 H17A 0.9800
C17 H17B 0.9800
C17 H17C 0.9800
C18 H18A 0.9800
C18 H18B 0.9800
C18 H18C 0.9800
C19 H19A 0.9800
C19 H19B 0.9800
C19 H19C 0.9800
C20 C24 1.418(3)
C20 C21 1.421(3)
C20 C25 1.506(3)
C21 C22 1.419(3)
C21 C26 1.508(3)
C22 C23 1.421(3)
C22 C27 1.496(3)
C23 C24 1.421(3)
C23 C28 1.500(3)
C24 C29 1.501(3)
C25 H25A 0.9800
C25 H25B 0.9800
C25 H25C 0.9800
C26 H26A 0.9800
C26 H26B 0.9800
C26 H26C 0.9800
C27 H27A 0.9800
C27 H27B 0.9800
C27 H27C 0.9800
C28 H28A 0.9800
C28 H28B 0.9800
C28 H28C 0.9800
C29 H29A 0.9800
C29 H29B 0.9800
C29 H29C 0.9800
C31 C32 1.507(3)
C31 H31A 0.9900
C31 H31B 0.9900
C32 C33 1.345(3)
C32 C35 1.523(3)
C33 C34 1.516(3)
C33 C36 1.518(3)
C34 H34A 0.9900
C34 H34B 0.9900
C35 H35A 0.9800
C35 H35B 0.9800
C35 H35C 0.9800
C36 H36A 0.9800
C36 H36B 0.9800
C36 H36C 0.9800
C40 C44 1.413(3)
C40 C41 1.420(3)
C40 C45 1.505(3)
C41 C42 1.417(3)
C41 C46 1.501(3)
C42 C43 1.419(3)
C42 C47 1.506(3)
C43 C44 1.414(3)
C43 C48 1.503(3)
C44 C49 1.507(3)
C45 H45A 0.9800
C45 H45B 0.9800
C45 H45C 0.9800
C46 H46A 0.9800
C46 H46B 0.9800
C46 H46C 0.9800
C47 H47A 0.9800
C47 H47B 0.9800
C47 H47C 0.9800
C48 H48A 0.9800
C48 H48B 0.9800
C48 H48C 0.9800
C49 H49A 0.9800
C49 H49B 0.9800
C49 H49C 0.9800
C50 C51 1.415(3)
C50 C54 1.415(3)
C50 C55 1.505(3)
C51 C52 1.415(3)
C51 C56 1.505(3)
C52 C53 1.414(3)
C52 C57 1.505(3)
C53 C54 1.418(3)
C53 C58 1.513(3)
C54 C59 1.507(3)
C55 H55A 0.9800
C55 H55B 0.9800
C55 H55C 0.9800
C56 H56A 0.9800
C56 H56B 0.9800
C56 H56C 0.9800
C57 H57A 0.9800
C57 H57B 0.9800
C57 H57C 0.9800
C58 H58A 0.9800
C58 H58B 0.9800
C58 H58C 0.9800
C59 H59A 0.9800
C59 H59B 0.9800
C59 H59C 0.9800

loop_
_geom_torsion_atom_site_label_1
_geom_torsion_atom_site_label_2
_geom_torsion_atom_site_label_3
_geom_torsion_atom_site_label_4
_geom_torsion
Zr1 C1 C2 C3 -21.9(3)
Zr1 C1 C2 C5 161.39(19)
C1 C2 C3 C4 -0.4(3)
C5 C2 C3 C4 176.0(2)
C1 C2 C3 C6 -177.1(2)
C5 C2 C3 C6 -0.6(4)
C2 C3 C4 Zr1 22.6(3)
C6 C3 C4 Zr1 -160.53(16)
C14 C10 C11 C12 2.3(2)
C15 C10 C11 C12 175.5(2)
Zr1 C10 C11 C12 -65.68(15)
C14 C10 C11 C16 -164.3(2)
C15 C10 C11 C16 8.8(4)
Zr1 C10 C11 C16 127.7(2)
C14 C10 C11 Zr1 67.96(15)
C15 C10 C11 Zr1 -118.9(2)
C10 C11 C12 C13 -2.6(2)
C16 C11 C12 C13 164.1(2)
Zr1 C11 C12 C13 -68.15(15)
C10 C11 C12 C17 -176.9(2)
C16 C11 C12 C17 -10.1(4)
Zr1 C11 C12 C17 117.6(2)
C10 C11 C12 Zr1 65.52(15)
C16 C11 C12 Zr1 -127.7(2)
C11 C12 C13 C14 2.0(2)
C17 C12 C13 C14 176.4(2)
Zr1 C12 C13 C14 -65.72(15)
C11 C12 C13 C18 -167.2(2)
C17 C12 C13 C18 7.2(3)
Zr1 C12 C13 C18 125.1(2)
C11 C12 C13 Zr1 67.70(15)
C17 C12 C13 Zr1 -117.9(2)
C12 C13 C14 C10 -0.6(2)
C18 C13 C14 C10 168.5(2)
Zr1 C13 C14 C10 -65.67(15)
C12 C13 C14 C19 -170.6(2)
C18 C13 C14 C19 -1.5(4)
Zr1 C13 C14 C19 124.3(2)
C12 C13 C14 Zr1 65.11(15)
C18 C13 C14 Zr1 -125.8(2)
C11 C10 C14 C13 -1.1(2)
C15 C10 C14 C13 -174.5(2)
Zr1 C10 C14 C13 66.70(15)
C11 C10 C14 C19 168.9(2)
C15 C10 C14 C19 -4.6(4)
Zr1 C10 C14 C19 -123.3(2)
C11 C10 C14 Zr1 -67.76(15)
C15 C10 C14 Zr1 118.8(2)
C24 C20 C21 C22 0.1(2)
C25 C20 C21 C22 -168.9(2)
Zr1 C20 C21 C22 66.68(15)
C24 C20 C21 C26 168.2(2)
C25 C20 C21 C26 -0.8(4)
Zr1 C20 C21 C26 -125.2(2)
C24 C20 C21 Zr1 -66.60(15)
C25 C20 C21 Zr1 124.4(2)
C20 C21 C22 C23 0.4(2)
C26 C21 C22 C23 -168.4(2)
Zr1 C21 C22 C23 66.98(15)
C20 C21 C22 C27 174.7(2)
C26 C21 C22 C27 5.9(3)
Zr1 C21 C22 C27 -118.7(2)
C20 C21 C22 Zr1 -66.62(15)
C26 C21 C22 Zr1 124.6(2)
C21 C22 C23 C24 -0.7(2)
C27 C22 C23 C24 -174.7(2)
Zr1 C22 C23 C24 65.89(15)
C21 C22 C23 C28 175.8(2)
C27 C22 C23 C28 1.7(4)
Zr1 C22 C23 C28 -117.6(2)
C21 C22 C23 Zr1 -66.55(15)
C27 C22 C23 Zr1 119.4(2)
C21 C20 C24 C23 -0.5(2)
C25 C20 C24 C23 168.8(2)
Zr1 C20 C24 C23 -66.97(15)
C21 C20 C24 C29 -175.9(2)
C25 C20 C24 C29 -6.6(4)
Zr1 C20 C24 C29 117.7(2)
C21 C20 C24 Zr1 66.48(15)
C25 C20 C24 Zr1 -124.2(2)
C22 C23 C24 C20 0.7(2)
C28 C23 C24 C20 -175.7(2)
Zr1 C23 C24 C20 66.58(15)
C22 C23 C24 C29 175.9(2)
C28 C23 C24 C29 -0.5(4)
Zr1 C23 C24 C29 -118.2(2)
C22 C23 C24 Zr1 -65.87(15)
C28 C23 C24 Zr1 117.7(2)
Zr2 C31 C32 C33 -20.6(3)
Zr2 C31 C32 C35 163.34(17)
C31 C32 C33 C34 0.5(3)
C35 C32 C33 C34 176.2(2)
C31 C32 C33 C36 -175.6(2)
C35 C32 C33 C36 0.0(4)
C32 C33 C34 Zr2 20.0(3)
C36 C33 C34 Zr2 -163.46(17)
C44 C40 C41 C42 -2.8(2)
C45 C40 C41 C42 -177.9(2)
Zr2 C40 C41 C42 65.57(15)
C44 C40 C41 C46 165.0(2)
C45 C40 C41 C46 -10.2(4)
Zr2 C40 C41 C46 -126.7(2)
C44 C40 C41 Zr2 -68.33(16)
C45 C40 C41 Zr2 116.5(2)
C40 C41 C42 C43 2.5(2)
C46 C41 C42 C43 -164.9(2)
Zr2 C41 C42 C43 68.36(15)
C40 C41 C42 C47 177.9(2)
C46 C41 C42 C47 10.5(4)
Zr2 C41 C42 C47 -116.3(2)
C40 C41 C42 Zr2 -65.83(15)
C46 C41 C42 Zr2 126.7(2)
C41 C42 C43 C44 -1.3(2)
C47 C42 C43 C44 -176.8(2)
Zr2 C42 C43 C44 66.60(15)
C41 C42 C43 C48 168.5(2)
C47 C42 C43 C48 -7.0(4)
Zr2 C42 C43 C48 -123.5(2)
C41 C42 C43 Zr2 -67.94(15)
C47 C42 C43 Zr2 116.6(2)
C41 C40 C44 C43 2.0(2)
C45 C40 C44 C43 177.1(2)
Zr2 C40 C44 C43 -65.65(15)
C41 C40 C44 C49 -168.2(2)
C45 C40 C44 C49 7.0(4)
Zr2 C40 C44 C49 124.2(2)
C41 C40 C44 Zr2 67.60(15)
C45 C40 C44 Zr2 -117.2(2)
C42 C43 C44 C40 -0.4(2)
C48 C43 C44 C40 -170.3(2)
Zr2 C43 C44 C40 64.95(15)
C42 C43 C44 C49 169.8(2)
C48 C43 C44 C49 -0.1(4)
Zr2 C43 C44 C49 -124.9(2)
C42 C43 C44 Zr2 -65.33(15)
C48 C43 C44 Zr2 124.7(2)
C54 C50 C51 C52 0.4(3)
C55 C50 C51 C52 -171.5(2)
Zr2 C50 C51 C52 66.80(16)
C54 C50 C51 C56 175.8(2)
C55 C50 C51 C56 3.9(4)
Zr2 C50 C51 C56 -117.8(2)
C54 C50 C51 Zr2 -66.41(16)
C55 C50 C51 Zr2 121.7(2)
C50 C51 C52 C53 -0.1(3)
C56 C51 C52 C53 -175.4(2)
Zr2 C51 C52 C53 66.84(16)
C50 C51 C52 C57 174.2(2)
C56 C51 C52 C57 -1.2(4)
Zr2 C51 C52 C57 -118.9(2)
C50 C51 C52 Zr2 -66.90(16)
C56 C51 C52 Zr2 117.8(2)
C51 C52 C53 C54 -0.3(3)
C57 C52 C53 C54 -174.7(2)
Zr2 C52 C53 C54 66.42(15)
C51 C52 C53 C58 168.2(2)
C57 C52 C53 C58 -6.1(4)
Zr2 C52 C53 C58 -125.1(2)
C51 C52 C53 Zr2 -66.70(16)
C57 C52 C53 Zr2 118.9(2)
C51 C50 C54 C53 -0.6(3)
C55 C50 C54 C53 171.6(2)
Zr2 C50 C54 C53 -66.86(15)
C51 C50 C54 C59 -168.4(2)
C55 C50 C54 C59 3.7(4)
Zr2 C50 C54 C59 125.3(2)
C51 C50 C54 Zr2 66.31(16)
C55 C50 C54 Zr2 -121.6(2)
C52 C53 C54 C50 0.5(3)
C58 C53 C54 C50 -167.6(2)
Zr2 C53 C54 C50 66.84(15)
C52 C53 C54 C59 168.0(2)
C58 C53 C54 C59 -0.2(4)
Zr2 C53 C54 C59 -125.7(2)
C52 C53 C54 Zr2 -66.33(16)
C58 C53 C54 Zr2 125.6(2)
